data_4316074
loop_
_publ_author_name
'Shuao Wang'
'Evgeny V. Alekseev'
'Jared T. Stritzinger'
'Wulf Depmeier'
'Thomas E. Albrecht-Schmitt'

_publ_section_title
;
 Crystal Chemistry of the Potassium and Rubidium Uranyl Borate Families
 Derived from Boric Acid Fluxes
;
_journal_name_full 'Inorganic Chemistry'
_journal_page_first 6690
_journal_page_last 6696
_journal_paper_doi 10.1021/ic100728s
_journal_volume 49
_journal_year 2010
_chemical_formula_moiety 'K[(UO2)2 B10 O15 (OH)5]'
_chemical_formula_sum 'B10 K O24 U2'
_chemical_formula_weight 1007.26
_chemical_melting_point ?
_chemical_name_common 'Potassium uranyl borate'
_chemical_name_systematic
; 
 ? 
;
_space_group_IT_number 15
_symmetry_cell_setting monoclinic
_symmetry_space_group_name_Hall '-C 2yc'
_symmetry_space_group_name_H-M 'C 1 2/c 1'
_atom_sites_solution_hydrogens none
_atom_sites_solution_primary direct
_atom_sites_solution_secondary difmap
_audit_creation_method SHELXL-97
_cell_angle_alpha 90.00
_cell_angle_beta 96.3710(10)
_cell_angle_gamma 90.00
_cell_formula_units_Z 4
_cell_length_a 6.4637(4)
_cell_length_b 11.1151(7)
_cell_length_c 25.4185(16)
_cell_measurement_reflns_used 2234
_cell_measurement_temperature 293(2)
_cell_measurement_theta_max 28.62
_cell_measurement_theta_min 1.61
_cell_volume 1814.9(2)
_computing_cell_refinement 'smart saint'
_computing_data_collection smart
_computing_data_reduction SAINT
_computing_molecular_graphics 'SHELXP-97 (Sheldrick, 1997)'
_computing_publication_material 'SHELXCIF-97 (Sheldrick, 2000)'
_computing_structure_refinement 'SHELXL-97 (Sheldrick, 1997)'
_computing_structure_solution 'SHELXS-97 (Sheldrick, 1990)'
_diffrn_ambient_temperature 293(2)
_diffrn_detector_area_resol_mean 0
_diffrn_measured_fraction_theta_full 0.958
_diffrn_measured_fraction_theta_max 0.958
_diffrn_measurement_device_type 'BRUKER apex II'
_diffrn_measurement_method '0.5 wide w/ exposures'
_diffrn_radiation_monochromator 'Quazar optics'
_diffrn_radiation_source 'Imus microfocused'
_diffrn_radiation_type MoK\a
_diffrn_radiation_wavelength 0.71073
_diffrn_reflns_av_R_equivalents 0.1311
_diffrn_reflns_av_sigmaI/netI 0.0744
_diffrn_reflns_limit_h_max 8
_diffrn_reflns_limit_h_min -8
_diffrn_reflns_limit_k_max 14
_diffrn_reflns_limit_k_min -14
_diffrn_reflns_limit_l_max 32
_diffrn_reflns_limit_l_min -32
_diffrn_reflns_number 10602
_diffrn_reflns_theta_full 28.62
_diffrn_reflns_theta_max 28.62
_diffrn_reflns_theta_min 1.61
_exptl_absorpt_coefficient_mu 18.182
_exptl_absorpt_correction_T_max 0.849
_exptl_absorpt_correction_T_min 0.462
_exptl_absorpt_correction_type numerical
_exptl_absorpt_process_details SHELTXPREP
_exptl_crystal_colour Yellow-green
_exptl_crystal_density_diffrn 3.686
_exptl_crystal_density_meas ?
_exptl_crystal_density_method 'not measured'
_exptl_crystal_description Tablet
_exptl_crystal_F_000 1780
_exptl_crystal_size_max 0.043
_exptl_crystal_size_mid 0.039
_exptl_crystal_size_min 0.009
_refine_diff_density_max 5.110
_refine_diff_density_min -1.781
_refine_diff_density_rms 0.488
_refine_ls_extinction_coef 0.00105(6)
_refine_ls_extinction_expression Fc^*^=kFc[1+0.001xFc^2^\l^3^/sin(2\q)]^-1/4^
_refine_ls_extinction_method SHELXL
_refine_ls_goodness_of_fit_ref 1.387
_refine_ls_hydrogen_treatment none
_refine_ls_matrix_type full
_refine_ls_number_parameters 124
_refine_ls_number_reflns 2234
_refine_ls_number_restraints 0
_refine_ls_restrained_S_all 1.387
_refine_ls_R_factor_all 0.0509
_refine_ls_R_factor_gt 0.0407
_refine_ls_shift/su_max 0.005
_refine_ls_shift/su_mean 0.000
_refine_ls_structure_factor_coef Fsqd
_refine_ls_weighting_details 'calc w=1/[\s^2^(Fo^2^)+(0.0161P)^2^+0.0000P] where P=(Fo^2^+2Fc^2^)/3'
_refine_ls_weighting_scheme calc
_refine_ls_wR_factor_gt 0.1003
_refine_ls_wR_factor_ref 0.1027
_reflns_number_gt 1835
_reflns_number_total 2234
_reflns_threshold_expression >2sigma(I)
_cod_data_source_file ic100728s_si_002_2.cif
_cod_data_source_block KUBO2
_cod_depositor_comments
;
The following automatic conversions were performed:
'_symmetry_cell_setting' value 'Monoclinic' changed to 'monoclinic'
according to '/home/adriana/struct/CIF-dictionaries/cif_core.dic'
dictionary named 'cif_core.dic' version 2.4.1 from 2010-06-29.

Automatic conversion script
Id: cif_fix_enum 1555 2011-01-17 13:19:09Z saulius 

The following automatic conversions were performed:

'_chemical_melting_point' value 'n/a' was changed to '?' - the value
is undefined or not given.

Automatic conversion script
Id: cif_fix_values 1569 2011-02-09 13:29:24Z adriana 

The following automatic conversions were performed:

'_exptl_crystal_density_meas' value 'n/a' was changed to '?' - the
value is perceived as not measured.

Automatic conversion script
Id: cif_fix_values 3008 2015-01-20 13:52:24Z robertas 
;
_cod_original_sg_symbol_H-M 'C 2/c'
_cod_database_code 4316074

loop_
_symmetry_equiv_pos_as_xyz
'x, y, z'
'-x, y, -z+1/2'
'x+1/2, y+1/2, z'
'-x+1/2, y+1/2, -z+1/2'
'-x, -y, -z'
'x, -y, z-1/2'
'-x+1/2, -y+1/2, -z'
'x+1/2, -y+1/2, z-1/2'

loop_
_atom_site_label
_atom_site_type_symbol
_atom_site_fract_x
_atom_site_fract_y
_atom_site_fract_z
_atom_site_U_iso_or_equiv
_atom_site_adp_type
_atom_site_occupancy
_atom_site_symmetry_multiplicity
_atom_site_calc_flag
_atom_site_refinement_flags
_atom_site_disorder_assembly
_atom_site_disorder_group
U1 U 0.08490(4) 0.85340(3) 0.098382(12) 0.00807(10) Uani 1 1 d . . .
K1 K 0.5000 0.7288(3) 0.2500 0.0222(7) Uani 1 2 d S . .
B1 B 0.5904(15) 0.6883(10) 0.0993(4) 0.0092(19) Uiso 1 1 d . . .
B2 B 0.2096(17) 0.5115(11) 0.2043(5) 0.018(2) Uani 1 1 d . . .
B3 B 0.5522(16) 0.9042(10) 0.1261(4) 0.014(2) Uiso 1 1 d . . .
B4 B -0.0771(15) 0.5943(9) 0.0769(4) 0.011(2) Uani 1 1 d . . .
B5 B 0.2917(15) 0.5655(10) 0.1163(4) 0.0096(18) Uiso 1 1 d . . .
O1 O 0.0563(10) 0.8670(6) 0.0288(2) 0.0153(14) Uani 1 1 d . . .
O2 O 0.1095(10) 0.8415(6) 0.1684(2) 0.0130(14) Uani 1 1 d . . .
O3 O 0.1340(9) 0.6404(6) 0.0878(2) 0.0087(12) Uiso 1 1 d . . .
O4 O 0.3843(9) 1.0719(7) 0.0188(2) 0.0157(14) Uani 1 1 d . . .
O5 O -0.2575(8) 0.9367(6) 0.1031(2) 0.0078(11) Uiso 1 1 d . . .
O6 O 0.6911(10) 0.5852(6) 0.3265(2) 0.0133(14) Uani 1 1 d . . .
O7 O 0.4765(9) 0.7853(6) 0.1120(2) 0.0100(12) Uiso 1 1 d . . .
O8 O -0.0027(9) 1.0780(6) 0.0972(2) 0.0096(12) Uiso 1 1 d . . .
O9 O -0.2073(9) 0.6971(6) 0.0893(2) 0.0097(13) Uiso 1 1 d . . .
O10 O 0.3823(8) 0.9865(5) 0.1060(2) 0.0072(12) Uiso 1 1 d . . .
O11 O 0.5911(9) 0.9165(6) 0.1851(3) 0.0138(14) Uani 1 1 d . . .
O12 O 0.2444(11) 0.5361(6) 0.2588(3) 0.0223(17) Uani 1 1 d . . .

loop_
_atom_site_aniso_label
_atom_site_aniso_U_11
_atom_site_aniso_U_22
_atom_site_aniso_U_33
_atom_site_aniso_U_23
_atom_site_aniso_U_13
_atom_site_aniso_U_12
U1 0.00493(15) 0.00262(17) 0.01691(17) -0.00034(13) 0.00228(12) -0.00012(12)
K1 0.0330(17) 0.0093(15) 0.0243(15) 0.000 0.0030(13) 0.000
B2 0.011(5) 0.013(6) 0.029(6) 0.004(5) -0.004(4) 0.001(4)
B4 0.011(4) 0.007(5) 0.016(5) -0.003(4) 0.007(4) 0.003(4)
O1 0.021(3) 0.016(4) 0.010(3) 0.001(3) 0.006(3) 0.000(3)
O2 0.016(3) 0.011(4) 0.013(3) 0.002(3) 0.004(3) -0.002(3)
O4 0.014(3) 0.022(4) 0.011(3) -0.002(3) 0.002(2) 0.004(3)
O6 0.018(3) 0.004(3) 0.017(3) 0.000(3) 0.001(3) 0.002(3)
O11 0.012(3) 0.006(3) 0.023(3) -0.002(3) 0.004(3) -0.003(3)
O12 0.028(4) 0.016(4) 0.021(3) 0.005(3) -0.002(3) -0.001(3)

loop_
_atom_type_symbol
_atom_type_description
_atom_type_scat_dispersion_real
_atom_type_scat_dispersion_imag
_atom_type_scat_source
O O 0.0106 0.0060 'International Tables Vol C Tables 4.2.6.8 and 6.1.1.4'
K K 0.2009 0.2494 'International Tables Vol C Tables 4.2.6.8 and 6.1.1.4'
B B 0.0013 0.0007 'International Tables Vol C Tables 4.2.6.8 and 6.1.1.4'
U U -9.6767 9.6646 'International Tables Vol C Tables 4.2.6.8 and 6.1.1.4'

loop_
_geom_angle_atom_site_label_1
_geom_angle_atom_site_label_2
_geom_angle_atom_site_label_3
_geom_angle
_geom_angle_site_symmetry_1
_geom_angle_site_symmetry_3
_geom_angle_publ_flag
O2 U1 O1 178.9(3) . . ?
O2 U1 O3 92.3(2) . . ?
O1 U1 O3 88.4(3) . . ?
O2 U1 O5 87.7(2) . . ?
O1 U1 O5 91.3(2) . . ?
O3 U1 O5 121.0(2) . . ?
O2 U1 O10 89.1(2) . . ?
O1 U1 O10 91.2(2) . . ?
O3 U1 O10 119.8(2) . . ?
O5 U1 O10 119.1(2) . . ?
O2 U1 O9 91.3(2) . . ?
O1 U1 O9 88.5(2) . . ?
O3 U1 O9 55.06(19) . . ?
O5 U1 O9 66.0(2) . . ?
O10 U1 O9 174.87(19) . . ?
O2 U1 O8 94.6(2) . . ?
O1 U1 O8 84.6(2) . . ?
O3 U1 O8 171.71(18) . . ?
O5 U1 O8 54.8(2) . . ?
O10 U1 O8 64.97(19) . . ?
O9 U1 O8 120.1(2) . . ?
O2 U1 O7 82.5(2) . . ?
O1 U1 O7 98.6(2) . . ?
O3 U1 O7 66.1(2) . . ?
O5 U1 O7 168.21(18) . . ?
O10 U1 O7 54.52(19) . . ?
O9 U1 O7 120.48(19) . . ?
O8 U1 O7 119.41(19) . . ?
O2 U1 B5 84.1(3) . 3_455 ?
O1 U1 B5 94.8(3) . 3_455 ?
O3 U1 B5 149.0(2) . 3_455 ?
O5 U1 B5 28.3(2) . 3_455 ?
O10 U1 B5 91.0(2) . 3_455 ?
O9 U1 B5 94.2(2) . 3_455 ?
O8 U1 B5 28.2(2) . 3_455 ?
O7 U1 B5 142.9(2) . 3_455 ?
O2 U1 B4 95.7(3) . . ?
O1 U1 B4 84.7(3) . . ?
O3 U1 B4 27.2(2) . . ?
O5 U1 B4 94.1(2) . . ?
O10 U1 B4 146.6(2) . . ?
O9 U1 B4 28.3(2) . . ?
O8 U1 B4 146.7(2) . . ?
O7 U1 B4 93.3(2) . . ?
B5 U1 B4 122.4(3) 3_455 . ?
O2 U1 B3 78.9(3) . . ?
O1 U1 B3 101.8(3) . . ?
O3 U1 B3 93.9(3) . . ?
O5 U1 B3 143.2(3) . . ?
O10 U1 B3 28.0(2) . . ?
O9 U1 B3 147.3(3) . . ?
O8 U1 B3 91.9(3) . . ?
O7 U1 B3 27.9(2) . . ?
B5 U1 B3 115.4(3) 3_455 . ?
B4 U1 B3 121.1(3) . . ?
O6 K1 O6 107.7(3) . 2_655 ?
O6 K1 O12 73.2(2) . . ?
O6 K1 O12 50.47(19) 2_655 . ?
O6 K1 O12 50.47(19) . 2_655 ?
O6 K1 O12 73.2(2) 2_655 2_655 ?
O12 K1 O12 76.6(3) . 2_655 ?
O6 K1 O11 139.82(19) . . ?
O6 K1 O11 97.28(18) 2_655 . ?
O12 K1 O11 144.31(19) . . ?
O12 K1 O11 111.86(19) 2_655 . ?
O6 K1 O11 97.28(18) . 2_655 ?
O6 K1 O11 139.82(19) 2_655 2_655 ?
O12 K1 O11 111.86(19) . 2_655 ?
O12 K1 O11 144.31(19) 2_655 2_655 ?
O11 K1 O11 82.0(3) . 2_655 ?
O6 K1 B2 91.0(3) . . ?
O6 K1 B2 24.5(2) 2_655 . ?
O12 K1 B2 25.9(2) . . ?
O12 K1 B2 73.4(3) 2_655 . ?
O11 K1 B2 120.6(2) . . ?
O11 K1 B2 129.2(2) 2_655 . ?
O6 K1 B2 24.5(2) . 2_655 ?
O6 K1 B2 91.0(3) 2_655 2_655 ?
O12 K1 B2 73.4(3) . 2_655 ?
O12 K1 B2 25.9(2) 2_655 2_655 ?
O11 K1 B2 129.2(2) . 2_655 ?
O11 K1 B2 120.6(2) 2_655 2_655 ?
B2 K1 B2 81.9(4) . 2_655 ?
O6 K1 O2 61.34(17) . 2_655 ?
O6 K1 O2 157.48(18) 2_655 2_655 ?
O12 K1 O2 131.94(18) . 2_655 ?
O12 K1 O2 85.53(18) 2_655 2_655 ?
O11 K1 O2 83.75(18) . 2_655 ?
O11 K1 O2 62.68(17) 2_655 2_655 ?
B2 K1 O2 152.2(2) . 2_655 ?
B2 K1 O2 71.6(2) 2_655 2_655 ?
O6 K1 O2 157.48(18) . . ?
O6 K1 O2 61.34(17) 2_655 . ?
O12 K1 O2 85.53(18) . . ?
O12 K1 O2 131.94(18) 2_655 . ?
O11 K1 O2 62.68(17) . . ?
O11 K1 O2 83.75(18) 2_655 . ?
B2 K1 O2 71.6(2) . . ?
B2 K1 O2 152.2(2) 2_655 . ?
O2 K1 O2 135.8(2) 2_655 . ?
O9 B1 O7 122.7(9) 1_655 . ?
O9 B1 O8 119.1(9) 1_655 3_545 ?
O7 B1 O8 118.2(8) . 3_545 ?
O6 B2 O12 114.8(9) 2_655 . ?
O6 B2 O11 123.3(10) 2_655 3_445 ?
O12 B2 O11 121.8(9) . 3_445 ?
O6 B2 K1 56.8(5) 2_655 . ?
O12 B2 K1 58.1(5) . . ?
O11 B2 K1 178.2(7) 3_445 . ?
O5 B3 O7 113.8(8) 1_655 . ?
O5 B3 O11 108.8(7) 1_655 . ?
O7 B3 O11 110.3(8) . . ?
O5 B3 O10 109.5(8) 1_655 . ?
O7 B3 O10 105.2(7) . . ?
O11 B3 O10 109.1(7) . . ?
O5 B3 U1 143.2(6) 1_655 . ?
O7 B3 U1 58.5(4) . . ?
O11 B3 U1 107.3(5) . . ?
O10 B3 U1 50.3(4) . . ?
O3 B4 O10 114.4(8) . 3_445 ?
O3 B4 O9 103.4(7) . . ?
O10 B4 O9 113.1(7) 3_445 . ?
O3 B4 O4 107.3(7) . 3_445 ?
O10 B4 O4 110.3(8) 3_445 3_445 ?
O9 B4 O4 107.8(7) . 3_445 ?
O3 B4 U1 49.2(4) . . ?
O10 B4 U1 139.3(6) 3_445 . ?
O9 B4 U1 55.3(4) . . ?
O4 B4 U1 110.3(6) 3_445 . ?
O6 B5 O3 112.6(7) 2_655 . ?
O6 B5 O8 110.0(7) 2_655 3_545 ?
O3 B5 O8 113.1(7) . 3_545 ?
O6 B5 O5 110.9(7) 2_655 3_545 ?
O3 B5 O5 108.5(7) . 3_545 ?
O8 B5 O5 101.1(7) 3_545 3_545 ?
O6 B5 U1 106.3(6) 2_655 3_545 ?
O3 B5 U1 140.8(6) . 3_545 ?
O8 B5 U1 55.4(4) 3_545 3_545 ?
O5 B5 U1 49.9(4) 3_545 3_545 ?
U1 O2 K1 129.1(3) . . ?
B4 O3 B5 119.1(7) . . ?
B4 O3 U1 103.6(5) . . ?
B5 O3 U1 127.1(5) . . ?
B3 O5 B5 108.3(7) 1_455 3_455 ?
B3 O5 U1 137.8(6) 1_455 . ?
B5 O5 U1 101.8(4) 3_455 . ?
B2 O6 B5 119.9(8) 2_655 2_655 ?
B2 O6 K1 98.7(6) 2_655 . ?
B5 O6 K1 141.3(5) 2_655 . ?
B1 O7 B3 127.4(7) . . ?
B1 O7 U1 137.2(6) . . ?
B3 O7 U1 93.7(5) . . ?
B1 O8 B5 118.8(7) 3_455 3_455 ?
B1 O8 U1 141.3(6) 3_455 . ?
B5 O8 U1 96.4(5) 3_455 . ?
B1 O9 B4 124.5(8) 1_455 . ?
B1 O9 U1 138.3(6) 1_455 . ?
B4 O9 U1 96.5(5) . . ?
B4 O10 B3 121.3(7) 3 . ?
B4 O10 U1 130.8(5) 3 . ?
B3 O10 U1 101.7(5) . . ?
B2 O11 B3 117.0(8) 3 . ?
B2 O11 K1 121.3(6) 3 . ?
B3 O11 K1 120.4(5) . . ?
B2 O12 K1 96.0(6) . . ?

loop_
_geom_bond_atom_site_label_1
_geom_bond_atom_site_label_2
_geom_bond_distance
_geom_bond_site_symmetry_2
_geom_bond_publ_flag
U1 O2 1.775(6) . ?
U1 O1 1.764(6) . ?
U1 O3 2.408(6) . ?
U1 O5 2.414(5) . ?
U1 O10 2.416(6) . ?
U1 O9 2.557(6) . ?
U1 O8 2.559(6) . ?
U1 O7 2.628(6) . ?
U1 B5 3.090(10) 3_455 ?
U1 B4 3.092(11) . ?
U1 B3 3.076(11) . ?
K1 O6 2.706(7) . ?
K1 O6 2.706(7) 2_655 ?
K1 O12 2.729(8) . ?
K1 O12 2.729(7) 2_655 ?
K1 O11 2.763(7) . ?
K1 O11 2.763(7) 2_655 ?
K1 B2 3.198(12) . ?
K1 B2 3.198(12) 2_655 ?
K1 O2 3.328(7) 2_655 ?
K1 O2 3.328(7) . ?
B1 O9 1.363(11) 1_655 ?
B1 O7 1.365(12) . ?
B1 O8 1.364(12) 3_545 ?
B2 O6 1.344(13) 2_655 ?
B2 O12 1.406(13) . ?
B2 O11 1.363(13) 3_445 ?
B3 O5 1.465(11) 1_655 ?
B3 O7 1.441(13) . ?
B3 O11 1.498(12) . ?
B3 O10 1.476(12) . ?
B4 O3 1.455(11) . ?
B4 O10 1.448(12) 3_445 ?
B4 O9 1.474(11) . ?
B4 O4 1.490(11) 3_445 ?
B5 O6 1.463(11) 2_655 ?
B5 O3 1.447(11) . ?
B5 O8 1.471(11) 3_545 ?
B5 O5 1.497(12) 3_545 ?
B5 U1 3.090(10) 3_545 ?
O4 B4 1.490(11) 3 ?
O5 B3 1.465(11) 1_455 ?
O5 B5 1.497(12) 3_455 ?
O6 B2 1.344(13) 2_655 ?
O6 B5 1.463(11) 2_655 ?
O8 B1 1.364(12) 3_455 ?
O8 B5 1.471(11) 3_455 ?
O9 B1 1.363(11) 1_455 ?
O10 B4 1.448(12) 3 ?
O11 B2 1.363(13) 3 ?
